data_7024965
loop_
_publ_author_name
'Zi, Guofu'
'Zhang, Furen'
'Xiang, Li'
'Chen, Yue'
'Fang, Weihai'
'Song, Haibin'

_publ_section_title
;
 Synthesis and characterization of group 4 metal amides with new
 C2-symmetric binaphthyldiamine-based ligands and their use as catalysts
 for asymmetric hydroamination/cyclization.
;
_journal_issue 17
_journal_name_full 'Dalton transactions (Cambridge, England : 2003)'
_journal_page_first 4048
_journal_page_last 4061
_journal_paper_doi 10.1039/b923457h
_journal_volume 39
_journal_year 2010
_chemical_absolute_configuration rmad
_chemical_formula_moiety 'C44 H54 N4 O2 Ti'
_chemical_formula_sum 'C44 H54 N4 O2 Ti'
_chemical_formula_weight 718.81
_chemical_name_systematic
;
?
;
_space_group_IT_number 4
_symmetry_cell_setting monoclinic
_symmetry_space_group_name_Hall 'P 2yb'
_symmetry_space_group_name_H-M 'P 1 21 1'
_atom_sites_solution_hydrogens geom
_atom_sites_solution_primary direct
_atom_sites_solution_secondary difmap
_audit_creation_method SHELXL-97
_cell_angle_alpha 90.00
_cell_angle_beta 109.007(8)
_cell_angle_gamma 90.00
_cell_formula_units_Z 2
_cell_length_a 11.9926(12)
_cell_length_b 9.9667(8)
_cell_length_c 17.5936(18)
_cell_measurement_reflns_used 5900
_cell_measurement_temperature 294(2)
_cell_measurement_theta_max 27.9
_cell_measurement_theta_min 1.8
_cell_volume 1988.3(3)
_computing_cell_refinement CrystalClear
_computing_data_collection CrystalClear
_computing_data_reduction CrystalClear
_computing_publication_material 'CrystalStructure 3.7.0'
_computing_structure_refinement 'SHELXL-97 (Sheldrick, 1997)'
_computing_structure_solution 'SHELXS-97 (Sheldrick, 1990)'
_diffrn_ambient_temperature 294(2)
_diffrn_detector_area_resol_mean 7.31
_diffrn_measured_fraction_theta_full 0.995
_diffrn_measured_fraction_theta_max 0.995
_diffrn_measurement_device_type 'Rigaku Saturn CCD area detector'
_diffrn_measurement_method '\w and \f scans'
_diffrn_radiation_monochromator confocal
_diffrn_radiation_source 'rotating anode'
_diffrn_radiation_type MoK\a
_diffrn_radiation_wavelength 0.71070
_diffrn_reflns_av_R_equivalents 0.0348
_diffrn_reflns_av_sigmaI/netI 0.0499
_diffrn_reflns_limit_h_max 15
_diffrn_reflns_limit_h_min -15
_diffrn_reflns_limit_k_max 13
_diffrn_reflns_limit_k_min -13
_diffrn_reflns_limit_l_max 23
_diffrn_reflns_limit_l_min -21
_diffrn_reflns_number 24538
_diffrn_reflns_theta_full 27.87
_diffrn_reflns_theta_max 27.87
_diffrn_reflns_theta_min 1.81
_diffrn_standards_decay_% 0
_diffrn_standards_interval_count 0
_diffrn_standards_interval_time 0
_diffrn_standards_number 0
_exptl_absorpt_coefficient_mu 0.256
_exptl_absorpt_correction_T_max 0.9506
_exptl_absorpt_correction_T_min 0.9226
_exptl_absorpt_correction_type multi-scan
_exptl_absorpt_process_details crystalclear
_exptl_crystal_colour red
_exptl_crystal_density_diffrn 1.201
_exptl_crystal_density_method 'not measured'
_exptl_crystal_description prism
_exptl_crystal_F_000 768
_exptl_crystal_size_max 0.32
_exptl_crystal_size_mid 0.24
_exptl_crystal_size_min 0.20
_refine_diff_density_max 0.296
_refine_diff_density_min -0.229
_refine_diff_density_rms 0.034
_refine_ls_abs_structure_details 'Flack H D (1983), Acta Cryst. A39, 876-881'
_refine_ls_abs_structure_Flack -0.016(19)
_refine_ls_extinction_coef 0.042(4)
_refine_ls_extinction_expression Fc^*^=kFc[1+0.001xFc^2^\l^3^/sin(2\q)]^-1/4^
_refine_ls_extinction_method SHELXL
_refine_ls_goodness_of_fit_ref 1.014
_refine_ls_hydrogen_treatment constr
_refine_ls_matrix_type full
_refine_ls_number_parameters 555
_refine_ls_number_reflns 9422
_refine_ls_number_restraints 149
_refine_ls_restrained_S_all 1.032
_refine_ls_R_factor_all 0.0593
_refine_ls_R_factor_gt 0.0452
_refine_ls_shift/su_max 0.003
_refine_ls_shift/su_mean 0.000
_refine_ls_structure_factor_coef Fsqd
_refine_ls_weighting_details 'calc w=1/[\s^2^(Fo^2^)+(0.0613P)^2^+0.0000P] where P=(Fo^2^+2Fc^2^)/3'
_refine_ls_weighting_scheme calc
_refine_ls_wR_factor_gt 0.1050
_refine_ls_wR_factor_ref 0.1140
_reflns_number_gt 7418
_reflns_number_total 9422
_reflns_threshold_expression >2sigma(I)
_cod_data_source_file b923457h.txt
_cod_data_source_block compound13
_cod_database_code 7024965

loop_
_symmetry_equiv_pos_as_xyz
'x, y, z'
'-x, y+1/2, -z'

loop_
_atom_site_label
_atom_site_type_symbol
_atom_site_fract_x
_atom_site_fract_y
_atom_site_fract_z
_atom_site_U_iso_or_equiv
_atom_site_adp_type
_atom_site_occupancy
_atom_site_symmetry_multiplicity
_atom_site_calc_flag
_atom_site_refinement_flags
_atom_site_disorder_assembly
_atom_site_disorder_group
Ti1 Ti 0.79134(3) 0.30103(5) 0.05899(2) 0.04629(12) Uani 1 1 d . C .
O1 O 0.67061(13) 0.17294(19) 0.08263(9) 0.0563(4) Uani 1 1 d . C .
O2 O 0.94797(14) 0.40658(17) 0.08467(8) 0.0522(4) Uani 1 1 d . C .
N1 N 0.85422(15) 0.1106(2) 0.12435(10) 0.0455(4) Uani 1 1 d . C .
N2 N 0.88696(15) 0.36321(19) 0.18572(9) 0.0448(4) Uani 1 1 d . C .
N3 N 0.66740(19) 0.4267(2) 0.02080(12) 0.0618(5) Uani 1 1 d . . .
N4 N 0.79860(19) 0.2275(2) -0.03846(11) 0.0565(5) Uani 1 1 d . . .
C1 C 1.00822(17) 0.1118(2) 0.25544(12) 0.0456(5) Uani 1 1 d . . .
C2 C 0.96253(18) 0.0631(2) 0.17628(12) 0.0445(5) Uani 1 1 d . . .
C3 C 1.0327(2) -0.0169(3) 0.14539(15) 0.0535(6) Uani 1 1 d . . .
H3A H 1.0033 -0.0482 0.0928 0.064 Uiso 1 1 calc R . .
C4 C 1.1458(2) -0.0499(3) 0.19246(16) 0.0617(6) Uani 1 1 d . . .
H4A H 1.1907 -0.1064 0.1719 0.074 Uiso 1 1 calc R . .
C5 C 1.1940(2) 0.0000(3) 0.27046(16) 0.0629(7) Uani 1 1 d . A .
C6 C 1.1271(2) 0.0846(3) 0.30166(14) 0.0559(6) Uani 1 1 d . A .
C7 C 1.1831(2) 0.1543(4) 0.38115(14) 0.0678(7) Uani 1 1 d D . .
H7A H 1.1297 0.1498 0.4116 0.081 Uiso 0.507(12) 1 d PR A 1
H7B H 1.1934 0.2473 0.3708 0.081 Uiso 0.507(12) 1 d PR A 1
H7C H 1.1511 0.1182 0.4202 0.081 Uiso 0.493(12) 1 d PR A 2
H7D H 1.1634 0.2480 0.3748 0.081 Uiso 0.493(12) 1 d PR A 2
C8 C 1.2991(7) 0.0926(14) 0.4329(5) 0.085(3) Uani 0.507(12) 1 d PDU A 1
H8A H 1.2840 0.0076 0.4547 0.101 Uiso 0.507(12) 1 calc PR A 1
H8B H 1.3374 0.1519 0.4775 0.101 Uiso 0.507(12) 1 calc PR A 1
C9 C 1.3792(6) 0.0704(12) 0.3821(5) 0.098(3) Uani 0.507(12) 1 d PDU A 1
H9A H 1.4558 0.0385 0.4158 0.118 Uiso 0.507(12) 1 calc PR A 1
H9B H 1.3903 0.1541 0.3574 0.118 Uiso 0.507(12) 1 calc PR A 1
C8' C 1.3165(7) 0.1380(10) 0.4154(9) 0.095(4) Uani 0.493(12) 1 d PDU A 2
H8'A H 1.3435 0.1617 0.4719 0.114 Uiso 0.493(12) 1 calc PR A 2
H8'B H 1.3541 0.1979 0.3877 0.114 Uiso 0.493(12) 1 calc PR A 2
C9' C 1.3512(9) -0.0081(11) 0.4052(4) 0.104(4) Uani 0.493(12) 1 d PDU A 2
H9'A H 1.4349 -0.0212 0.4323 0.124 Uiso 0.493(12) 1 calc PR A 2
H9'B H 1.3081 -0.0694 0.4282 0.124 Uiso 0.493(12) 1 calc PR A 2
C10 C 1.3214(2) -0.0340(4) 0.3168(2) 0.0902(10) Uani 1 1 d D . .
H10A H 1.3647 -0.0396 0.2796 0.108 Uiso 0.507(12) 1 d PR A 1
H10B H 1.3250 -0.1201 0.3420 0.108 Uiso 0.507(12) 1 d PR A 1
H10C H 1.3722 0.0171 0.2954 0.108 Uiso 0.493(12) 1 d PR A 2
H10D H 1.3344 -0.1274 0.3094 0.108 Uiso 0.493(12) 1 d PR A 2
C11 C 0.93381(18) 0.1920(2) 0.29246(11) 0.0463(5) Uani 1 1 d . . .
C12 C 0.88956(16) 0.3191(3) 0.26355(11) 0.0447(5) Uani 1 1 d . . .
C13 C 0.8309(2) 0.3942(3) 0.30505(13) 0.0568(6) Uani 1 1 d . . .
H13A H 0.8018 0.4785 0.2860 0.068 Uiso 1 1 calc R . .
C14 C 0.8153(3) 0.3451(3) 0.37442(15) 0.0671(7) Uani 1 1 d . . .
H14A H 0.7807 0.3993 0.4036 0.081 Uiso 1 1 calc R . .
C15 C 0.8508(2) 0.2154(3) 0.40101(14) 0.0608(7) Uani 1 1 d . B .
C16 C 0.9070(2) 0.1373(3) 0.35932(12) 0.0513(6) Uani 1 1 d . B .
C17 C 0.9331(3) -0.0091(3) 0.38067(16) 0.0643(7) Uani 1 1 d D . .
H17A H 1.0168 -0.0205 0.4042 0.077 Uiso 0.579(10) 1 d PR B 1
H17B H 0.9079 -0.0601 0.3317 0.077 Uiso 0.579(10) 1 d PR B 1
H17C H 1.0122 -0.0293 0.3825 0.077 Uiso 0.421(10) 1 d PR B 2
H17D H 0.8801 -0.0634 0.3395 0.077 Uiso 0.421(10) 1 d PR B 2
C18 C 0.8733(8) -0.0678(9) 0.4370(4) 0.077(2) Uani 0.579(10) 1 d PDU B 1
H18A H 0.9080 -0.1540 0.4573 0.092 Uiso 0.579(10) 1 calc PR B 1
H18B H 0.7899 -0.0810 0.4087 0.092 Uiso 0.579(10) 1 calc PR B 1
C19 C 0.8907(8) 0.0326(7) 0.5077(4) 0.092(3) Uani 0.579(10) 1 d PDU B 1
H19A H 0.8614 -0.0061 0.5482 0.111 Uiso 0.579(10) 1 calc PR B 1
H19B H 0.9738 0.0528 0.5326 0.111 Uiso 0.579(10) 1 calc PR B 1
C18' C 0.9189(9) -0.0457(15) 0.4604(6) 0.078(3) Uani 0.421(10) 1 d PDU B 2
H18C H 0.9858 -0.0111 0.5035 0.093 Uiso 0.421(10) 1 calc PR B 2
H18D H 0.9195 -0.1426 0.4653 0.093 Uiso 0.421(10) 1 calc PR B 2
C19' C 0.8043(10) 0.0093(8) 0.4707(6) 0.094(3) Uani 0.421(10) 1 d PDU B 2
H19C H 0.7360 -0.0166 0.4258 0.112 Uiso 0.421(10) 1 calc PR B 2
H19D H 0.7946 -0.0231 0.5202 0.112 Uiso 0.421(10) 1 calc PR B 2
C20 C 0.8219(3) 0.1613(4) 0.47324(17) 0.0877(10) Uani 1 1 d D . .
H20A H 0.7389 0.1423 0.4571 0.105 Uiso 0.579(10) 1 d PR B 1
H20B H 0.8389 0.2291 0.5142 0.105 Uiso 0.579(10) 1 d PR B 1
H20C H 0.7505 0.2034 0.4746 0.105 Uiso 0.421(10) 1 d PR B 2
H20D H 0.8837 0.1849 0.5218 0.105 Uiso 0.421(10) 1 d PR B 2
C21 C 0.74723(18) 0.0867(2) 0.12443(12) 0.0488(5) Uani 1 1 d D . .
C22 C 0.6954(15) -0.0117(11) 0.1649(11) 0.0436(15) Uani 0.406(12) 1 d PG C 1
C23 C 0.6383(15) 0.0193(9) 0.2199(11) 0.0568(13) Uani 0.406(12) 1 d PGD C 1
C24 C 0.6042(14) -0.0827(12) 0.2615(9) 0.0677(19) Uani 0.406(12) 1 d PG C 1
H24A H 0.5660 -0.0619 0.2983 0.081 Uiso 0.406(12) 1 calc PR C 1
C25 C 0.6271(14) -0.2157(11) 0.2481(7) 0.073(2) Uani 0.406(12) 1 d PGD C 1
C26 C 0.6842(16) -0.2468(9) 0.1931(9) 0.0671(18) Uani 0.406(12) 1 d PG C 1
H26A H 0.6995 -0.3358 0.1841 0.081 Uiso 0.406(12) 1 calc PR C 1
C27 C 0.7184(16) -0.1448(13) 0.1515(9) 0.0550(13) Uani 0.406(12) 1 d PGD C 1
C28 C 0.6018(18) 0.1640(12) 0.2264(11) 0.063(3) Uani 0.406(12) 1 d PDU C 1
H28A H 0.5235 0.1783 0.1900 0.094 Uiso 0.406(12) 1 calc PR C 1
H28B H 0.6556 0.2234 0.2130 0.094 Uiso 0.406(12) 1 calc PR C 1
H28C H 0.6034 0.1815 0.2804 0.094 Uiso 0.406(12) 1 calc PR C 1
C29 C 0.5923(13) -0.3195(15) 0.3000(10) 0.116(5) Uani 0.406(12) 1 d PDU C 1
H29A H 0.5618 -0.2746 0.3373 0.174 Uiso 0.406(12) 1 calc PR C 1
H29B H 0.6603 -0.3713 0.3290 0.174 Uiso 0.406(12) 1 calc PR C 1
H29C H 0.5329 -0.3778 0.2663 0.174 Uiso 0.406(12) 1 calc PR C 1
C30 C 0.7768(19) -0.197(2) 0.0924(11) 0.075(4) Uani 0.406(12) 1 d PDU C 1
H30A H 0.7767 -0.2929 0.0927 0.113 Uiso 0.406(12) 1 calc PR C 1
H30B H 0.8566 -0.1646 0.1078 0.113 Uiso 0.406(12) 1 calc PR C 1
H30C H 0.7340 -0.1649 0.0394 0.113 Uiso 0.406(12) 1 calc PR C 1
C22' C 0.7108(10) -0.0379(7) 0.1604(7) 0.0436(15) Uani 0.594(12) 1 d PGD C 2
C23' C 0.6461(9) -0.0160(7) 0.2119(7) 0.0568(13) Uani 0.594(12) 1 d PGD C 2
C24' C 0.6019(8) -0.1243(9) 0.2429(6) 0.0677(19) Uani 0.594(12) 1 d PG C 2
H24B H 0.5585 -0.1097 0.2774 0.081 Uiso 0.594(12) 1 calc PR C 2
C25' C 0.6224(9) -0.2545(7) 0.2224(6) 0.073(2) Uani 0.594(12) 1 d PGD C 2
C26' C 0.6872(10) -0.2763(6) 0.1708(6) 0.0671(18) Uani 0.594(12) 1 d PG C 2
H26B H 0.7009 -0.3634 0.1571 0.081 Uiso 0.594(12) 1 calc PR C 2
C27' C 0.7314(10) -0.1681(8) 0.1398(6) 0.0550(13) Uani 0.594(12) 1 d PGD C 2
C28' C 0.6092(11) 0.1198(10) 0.2334(8) 0.070(2) Uani 0.594(12) 1 d PDU C 2
H28D H 0.6778 0.1749 0.2558 0.106 Uiso 0.594(12) 1 calc PR C 2
H28E H 0.5690 0.1091 0.2721 0.106 Uiso 0.594(12) 1 calc PR C 2
H28F H 0.5573 0.1619 0.1859 0.106 Uiso 0.594(12) 1 calc PR C 2
C29' C 0.5781(6) -0.3743(9) 0.2584(6) 0.096(3) Uani 0.594(12) 1 d PDU C 2
H29D H 0.5775 -0.4528 0.2266 0.144 Uiso 0.594(12) 1 calc PR C 2
H29E H 0.4997 -0.3566 0.2588 0.144 Uiso 0.594(12) 1 calc PR C 2
H29F H 0.6294 -0.3891 0.3124 0.144 Uiso 0.594(12) 1 calc PR C 2
C30' C 0.7829(13) -0.1889(14) 0.0737(7) 0.072(3) Uani 0.594(12) 1 d PDU C 2
H30D H 0.7339 -0.2495 0.0345 0.108 Uiso 0.594(12) 1 calc PR C 2
H30E H 0.8607 -0.2260 0.0957 0.108 Uiso 0.594(12) 1 calc PR C 2
H30F H 0.7872 -0.1044 0.0486 0.108 Uiso 0.594(12) 1 calc PR C 2
C31 C 0.97307(18) 0.4057(2) 0.16232(12) 0.0454(5) Uani 1 1 d D . .
C32 C 1.0963(8) 0.4373(16) 0.2196(8) 0.0486(12) Uani 0.341(12) 1 d PGD C 1
C33 C 1.1168(7) 0.5310(12) 0.2811(7) 0.0467(11) Uani 0.341(12) 1 d PGD C 1
C34 C 1.2313(9) 0.5557(13) 0.3311(6) 0.0610(16) Uani 0.341(12) 1 d PG C 1
H34A H 1.2450 0.6184 0.3723 0.073 Uiso 0.341(12) 1 calc PR C 1
C35 C 1.3252(6) 0.4868(15) 0.3196(6) 0.068(2) Uani 0.341(12) 1 d PGD C 1
C36 C 1.3047(10) 0.3931(16) 0.2580(8) 0.0638(15) Uani 0.341(12) 1 d PG C 1
H36A H 1.3676 0.3470 0.2503 0.077 Uiso 0.341(12) 1 calc PR C 1
C37 C 1.1903(12) 0.3684(19) 0.2080(9) 0.0553(10) Uani 0.341(12) 1 d PGD C 1
C38 C 1.0165(16) 0.626(2) 0.2765(15) 0.077(5) Uani 0.341(12) 1 d PDU C 1
H38A H 0.9428 0.5799 0.2557 0.115 Uiso 0.341(12) 1 calc PR C 1
H38B H 1.0181 0.7000 0.2417 0.115 Uiso 0.341(12) 1 calc PR C 1
H38C H 1.0251 0.6600 0.3293 0.115 Uiso 0.341(12) 1 calc PR C 1
C39 C 1.4394(11) 0.4862(15) 0.3926(7) 0.080(4) Uani 0.341(12) 1 d PDU C 1
H39A H 1.4523 0.5738 0.4164 0.120 Uiso 0.341(12) 1 calc PR C 1
H39B H 1.5049 0.4622 0.3753 0.120 Uiso 0.341(12) 1 calc PR C 1
H39C H 1.4321 0.4221 0.4314 0.120 Uiso 0.341(12) 1 calc PR C 1
C40 C 1.192(2) 0.269(3) 0.1434(15) 0.083(6) Uani 0.341(12) 1 d PDU C 1
H40A H 1.1170 0.2259 0.1229 0.124 Uiso 0.341(12) 1 calc PR C 1
H40B H 1.2523 0.2033 0.1657 0.124 Uiso 0.341(12) 1 calc PR C 1
H40C H 1.2089 0.3159 0.1005 0.124 Uiso 0.341(12) 1 calc PR C 1
C32' C 1.0909(4) 0.4606(8) 0.2126(4) 0.0486(12) Uani 0.659(12) 1 d PGD C 2
C33' C 1.0931(4) 0.5630(7) 0.2667(3) 0.0467(11) Uani 0.659(12) 1 d PGD C 2
C34' C 1.1987(6) 0.5982(7) 0.3250(3) 0.0610(16) Uani 0.659(12) 1 d PG C 2
H34B H 1.2002 0.6667 0.3612 0.073 Uiso 0.659(12) 1 calc PR C 2
C35' C 1.3021(4) 0.5310(8) 0.3291(3) 0.068(2) Uani 0.659(12) 1 d PGD C 2
C36' C 1.2999(4) 0.4287(8) 0.2749(4) 0.0638(15) Uani 0.659(12) 1 d PG C 2
H36B H 1.3690 0.3837 0.2777 0.077 Uiso 0.659(12) 1 calc PR C 2
C37' C 1.1943(6) 0.3934(9) 0.2167(4) 0.0553(10) Uani 0.659(12) 1 d PGD C 2
C38' C 0.9888(8) 0.6516(11) 0.2652(7) 0.0648(18) Uani 0.659(12) 1 d PDU C 2
H38D H 1.0096 0.7441 0.2626 0.097 Uiso 0.659(12) 1 calc PR C 2
H38E H 0.9688 0.6367 0.3131 0.097 Uiso 0.659(12) 1 calc PR C 2
H38F H 0.9224 0.6299 0.2190 0.097 Uiso 0.659(12) 1 calc PR C 2
C39' C 1.4166(6) 0.5607(12) 0.3971(4) 0.094(2) Uani 0.659(12) 1 d PDU C 2
H39D H 1.4275 0.6560 0.4030 0.140 Uiso 0.659(12) 1 calc PR C 2
H39E H 1.4817 0.5216 0.3847 0.140 Uiso 0.659(12) 1 calc PR C 2
H39F H 1.4123 0.5232 0.4463 0.140 Uiso 0.659(12) 1 calc PR C 2
C40' C 1.1942(9) 0.2951(12) 0.1512(7) 0.0663(19) Uani 0.659(12) 1 d PDU C 2
H40D H 1.1425 0.2216 0.1513 0.099 Uiso 0.659(12) 1 calc PR C 2
H40E H 1.2727 0.2618 0.1608 0.099 Uiso 0.659(12) 1 calc PR C 2
H40F H 1.1674 0.3394 0.1000 0.099 Uiso 0.659(12) 1 calc PR C 2
C41 C 0.6590(3) 0.5078(4) -0.04974(18) 0.0909(10) Uani 1 1 d . . .
H41A H 0.6297 0.5954 -0.0435 0.136 Uiso 1 1 calc R . .
H41B H 0.6062 0.4656 -0.0967 0.136 Uiso 1 1 calc R . .
H41C H 0.7357 0.5160 -0.0554 0.136 Uiso 1 1 calc R . .
C42 C 0.5604(3) 0.4366(4) 0.0422(3) 0.1066(12) Uani 1 1 d . . .
H42A H 0.5446 0.5291 0.0500 0.160 Uiso 1 1 calc R . .
H42B H 0.5704 0.3877 0.0910 0.160 Uiso 1 1 calc R . .
H42C H 0.4955 0.3995 -0.0002 0.160 Uiso 1 1 calc R . .
C43 C 0.6937(3) 0.1819(4) -0.10174(16) 0.0761(8) Uani 1 1 d . . .
H43A H 0.7016 0.2013 -0.1532 0.114 Uiso 1 1 calc R . .
H43B H 0.6257 0.2273 -0.0970 0.114 Uiso 1 1 calc R . .
H43C H 0.6848 0.0869 -0.0968 0.114 Uiso 1 1 calc R . .
C44 C 0.9060(3) 0.1668(3) -0.04610(16) 0.0720(8) Uani 1 1 d . . .
H44A H 0.9120 0.1885 -0.0978 0.108 Uiso 1 1 calc R . .
H44B H 0.9025 0.0711 -0.0409 0.108 Uiso 1 1 calc R . .
H44C H 0.9736 0.2011 -0.0046 0.108 Uiso 1 1 calc R . .

loop_
_atom_site_aniso_label
_atom_site_aniso_U_11
_atom_site_aniso_U_22
_atom_site_aniso_U_33
_atom_site_aniso_U_23
_atom_site_aniso_U_13
_atom_site_aniso_U_12
Ti1 0.04211(19) 0.0575(2) 0.03580(18) -0.00071(18) 0.00789(14) -0.00010(19)
O1 0.0401(8) 0.0712(11) 0.0521(9) 0.0055(8) 0.0076(7) 0.0000(8)
O2 0.0535(9) 0.0661(10) 0.0356(7) 0.0026(7) 0.0127(7) -0.0087(8)
N1 0.0395(9) 0.0564(11) 0.0391(9) -0.0009(8) 0.0107(7) 0.0002(8)
N2 0.0421(9) 0.0558(11) 0.0334(8) 0.0002(8) 0.0082(7) -0.0025(8)
N3 0.0556(12) 0.0718(14) 0.0478(11) 0.0001(10) 0.0028(9) 0.0082(10)
N4 0.0637(12) 0.0625(12) 0.0429(10) -0.0001(9) 0.0169(9) -0.0022(10)
C1 0.0365(10) 0.0593(13) 0.0419(11) 0.0060(10) 0.0142(8) 0.0037(9)
C2 0.0401(10) 0.0519(12) 0.0428(11) 0.0050(10) 0.0151(9) -0.0016(9)
C3 0.0527(13) 0.0580(14) 0.0546(13) -0.0034(11) 0.0239(11) 0.0032(11)
C4 0.0555(14) 0.0631(16) 0.0719(16) 0.0021(13) 0.0282(13) 0.0099(12)
C5 0.0416(12) 0.0758(17) 0.0726(17) 0.0124(14) 0.0204(12) 0.0105(12)
C6 0.0422(11) 0.0733(17) 0.0496(13) 0.0136(12) 0.0112(10) 0.0067(11)
C7 0.0470(13) 0.101(2) 0.0474(13) 0.0062(14) 0.0040(10) 0.0024(14)
C8 0.054(4) 0.117(7) 0.065(4) 0.009(4) -0.004(3) 0.013(4)
C9 0.051(3) 0.141(7) 0.094(5) 0.016(5) 0.011(3) 0.016(4)
C8' 0.073(5) 0.106(7) 0.086(6) 0.007(5) -0.004(4) -0.009(4)
C9' 0.069(5) 0.118(7) 0.091(5) 0.018(5) -0.018(4) 0.027(5)
C10 0.0453(14) 0.115(3) 0.106(3) 0.014(2) 0.0178(16) 0.0223(17)
C11 0.0400(10) 0.0638(14) 0.0327(10) -0.0003(9) 0.0086(8) 0.0020(10)
C12 0.0392(9) 0.0599(14) 0.0342(9) 0.0009(10) 0.0107(7) -0.0013(10)
C13 0.0619(14) 0.0647(15) 0.0478(12) 0.0021(11) 0.0236(11) 0.0068(12)
C14 0.0816(18) 0.0793(19) 0.0501(13) -0.0040(13) 0.0348(13) 0.0095(15)
C15 0.0672(16) 0.0777(19) 0.0430(12) 0.0021(12) 0.0254(11) 0.0062(14)
C16 0.0493(12) 0.0694(16) 0.0355(10) 0.0087(10) 0.0141(9) 0.0035(11)
C17 0.0687(16) 0.0709(17) 0.0564(14) 0.0181(13) 0.0246(12) 0.0128(13)
C18 0.087(5) 0.084(4) 0.065(4) 0.015(3) 0.032(3) -0.001(4)
C19 0.121(6) 0.105(5) 0.066(4) 0.025(3) 0.050(4) 0.018(4)
C18' 0.089(6) 0.080(6) 0.072(6) 0.021(5) 0.037(5) 0.002(5)
C19' 0.113(7) 0.119(6) 0.075(5) 0.015(4) 0.067(5) -0.005(5)
C20 0.124(3) 0.099(2) 0.0601(16) 0.0126(17) 0.0573(19) 0.019(2)
C21 0.0404(11) 0.0655(15) 0.0386(11) -0.0048(10) 0.0103(9) -0.0057(10)
C22 0.030(3) 0.054(3) 0.0468(17) 0.004(3) 0.0126(14) 0.008(3)
C23 0.0331(17) 0.084(4) 0.054(3) 0.002(3) 0.0147(13) 0.003(3)
C24 0.0456(15) 0.106(6) 0.058(5) 0.011(4) 0.027(3) 0.006(4)
C25 0.0441(16) 0.102(5) 0.077(5) 0.033(4) 0.023(4) 0.004(3)
C26 0.0544(17) 0.063(3) 0.088(6) 0.015(3) 0.029(3) 0.002(3)
C27 0.042(3) 0.064(3) 0.062(3) 0.007(3) 0.0218(15) 0.003(2)
C28 0.058(5) 0.076(6) 0.061(5) 0.004(5) 0.028(4) 0.011(5)
C29 0.125(8) 0.106(8) 0.136(8) 0.035(6) 0.069(7) -0.006(6)
C30 0.089(7) 0.071(6) 0.068(7) 0.010(6) 0.030(5) -0.017(5)
C22' 0.030(3) 0.054(3) 0.0468(17) 0.004(3) 0.0126(14) 0.008(3)
C23' 0.0331(17) 0.084(4) 0.054(3) 0.002(3) 0.0147(13) 0.003(3)
C24' 0.0456(15) 0.106(6) 0.058(5) 0.011(4) 0.027(3) 0.006(4)
C25' 0.0441(16) 0.102(5) 0.077(5) 0.033(4) 0.023(4) 0.004(3)
C26' 0.0544(17) 0.063(3) 0.088(6) 0.015(3) 0.029(3) 0.002(3)
C27' 0.042(3) 0.064(3) 0.062(3) 0.007(3) 0.0218(15) 0.003(2)
C28' 0.050(4) 0.089(6) 0.081(5) -0.009(5) 0.032(3) -0.004(4)
C29' 0.065(3) 0.110(5) 0.116(5) 0.059(4) 0.035(4) 0.002(3)
C30' 0.090(4) 0.062(5) 0.077(6) -0.019(4) 0.046(4) -0.012(4)
C31 0.0448(11) 0.0519(12) 0.0371(10) -0.0007(10) 0.0100(9) -0.0017(10)
C32 0.0471(13) 0.058(3) 0.0370(16) 0.0095(19) 0.0087(10) -0.0097(15)
C33 0.051(2) 0.059(3) 0.024(2) 0.0162(19) 0.0040(17) -0.002(2)
C34 0.053(3) 0.090(4) 0.0380(15) -0.005(2) 0.0122(19) -0.019(3)
C35 0.042(2) 0.123(6) 0.0407(18) -0.003(2) 0.0154(16) -0.018(3)
C36 0.0466(15) 0.100(5) 0.044(3) 0.004(3) 0.0124(16) -0.013(2)
C37 0.0487(14) 0.065(4) 0.051(2) 0.0082(15) 0.0148(13) -0.0118(18)
C38 0.094(9) 0.059(8) 0.070(7) -0.014(6) 0.016(7) -0.012(6)
C39 0.075(6) 0.084(7) 0.063(5) 0.012(5) -0.003(4) -0.022(5)
C40 0.091(9) 0.080(10) 0.083(8) -0.012(6) 0.037(6) -0.005(6)
C32' 0.0471(13) 0.058(3) 0.0370(16) 0.0095(19) 0.0087(10) -0.0097(15)
C33' 0.051(2) 0.059(3) 0.024(2) 0.0162(19) 0.0040(17) -0.002(2)
C34' 0.053(3) 0.090(4) 0.0380(15) -0.005(2) 0.0122(19) -0.019(3)
C35' 0.042(2) 0.123(6) 0.0407(18) -0.003(2) 0.0154(16) -0.018(3)
C36' 0.0466(15) 0.100(5) 0.044(3) 0.004(3) 0.0124(16) -0.013(2)
C37' 0.0487(14) 0.065(4) 0.051(2) 0.0082(15) 0.0148(13) -0.0118(18)
C38' 0.066(3) 0.060(4) 0.072(4) -0.008(3) 0.028(3) -0.002(3)
C39' 0.067(3) 0.141(6) 0.061(3) -0.005(4) 0.004(2) -0.024(4)
C40' 0.049(3) 0.066(4) 0.093(5) 0.008(3) 0.034(3) 0.004(3)
C41 0.113(3) 0.081(2) 0.0612(17) 0.0072(16) 0.0038(17) 0.021(2)
C42 0.075(2) 0.104(3) 0.146(3) 0.014(2) 0.043(2) 0.030(2)
C43 0.0836(19) 0.085(2) 0.0552(14) -0.0147(15) 0.0157(13) -0.0192(17)
C44 0.0857(19) 0.0800(19) 0.0583(14) -0.0023(14) 0.0345(14) 0.0117(17)

loop_
_atom_type_symbol
_atom_type_description
_atom_type_scat_dispersion_real
_atom_type_scat_dispersion_imag
_atom_type_scat_source
C C 0.0033 0.0016 'International Tables Vol C Tables 4.2.6.8 and 6.1.1.4'
H H 0.0000 0.0000 'International Tables Vol C Tables 4.2.6.8 and 6.1.1.4'
N N 0.0061 0.0033 'International Tables Vol C Tables 4.2.6.8 and 6.1.1.4'
O O 0.0106 0.0060 'International Tables Vol C Tables 4.2.6.8 and 6.1.1.4'
Ti Ti 0.2776 0.4457 'International Tables Vol C Tables 4.2.6.8 and 6.1.1.4'

loop_
_geom_angle_atom_site_label_1
_geom_angle_atom_site_label_2
_geom_angle_atom_site_label_3
_geom_angle
N3 Ti1 N4 101.38(9)
N3 Ti1 O2 107.05(9)
N4 Ti1 O2 95.07(8)
N3 Ti1 O1 87.69(9)
N4 Ti1 O1 100.63(8)
O2 Ti1 O1 155.94(6)
N3 Ti1 N1 147.67(8)
N4 Ti1 N1 91.71(8)
O2 Ti1 N1 100.98(7)
O1 Ti1 N1 60.71(6)
N3 Ti1 N2 105.01(8)
N4 Ti1 N2 148.25(8)
O2 Ti1 N2 60.50(6)
O1 Ti1 N2 97.79(6)
N1 Ti1 N2 75.13(7)
N3 Ti1 C31 111.78(8)
N4 Ti1 C31 121.41(8)
O2 Ti1 C31 30.29(6)
O1 Ti1 C31 126.67(7)
N1 Ti1 C31 85.04(7)
N2 Ti1 C31 30.51(6)
N3 Ti1 C21 117.27(9)
N4 Ti1 C21 99.28(8)
O2 Ti1 C21 129.13(7)
O1 Ti1 C21 30.22(6)
N1 Ti1 C21 30.63(6)
N2 Ti1 C21 84.08(7)
C31 Ti1 C21 105.84(7)
C21 O1 Ti1 96.30(12)
C31 O2 Ti1 96.25(12)
C21 N1 C2 129.73(19)
C21 N1 Ti1 89.31(14)
C2 N1 Ti1 135.32(14)
C31 N2 C12 129.17(17)
C31 N2 Ti1 88.67(12)
C12 N2 Ti1 135.57(14)
C42 N3 C41 111.2(3)
C42 N3 Ti1 127.6(2)
C41 N3 Ti1 119.88(19)
C43 N4 C44 111.5(2)
C43 N4 Ti1 122.08(18)
C44 N4 Ti1 122.89(17)
C2 C1 C6 119.8(2)
C2 C1 C11 121.34(18)
C6 C1 C11 118.88(19)
C3 C2 N1 119.2(2)
C3 C2 C1 119.6(2)
N1 C2 C1 120.5(2)
C4 C3 C2 120.3(2)
C4 C3 H3A 119.9
C2 C3 H3A 119.9
C3 C4 C5 121.1(2)
C3 C4 H4A 119.5
C5 C4 H4A 119.5
C6 C5 C4 119.7(2)
C6 C5 C10 122.1(3)
C4 C5 C10 118.0(2)
C5 C6 C1 119.3(2)
C5 C6 C7 120.3(2)
C1 C6 C7 120.3(2)
C6 C7 C8 114.4(5)
C6 C7 C8' 114.2(6)
C8 C7 C8' 23.6(5)
C6 C7 H7A 108.6
C8 C7 H7A 107.0
C8' C7 H7A 125.4
C6 C7 H7B 108.3
C8 C7 H7B 110.8
C8' C7 H7B 89.7
H7A C7 H7B 107.6
C6 C7 H7C 109.3
C8 C7 H7C 85.4
C8' C7 H7C 106.9
H7A C7 H7C 24.3
H7B C7 H7C 127.2
C6 C7 H7D 108.8
C8 C7 H7D 127.2
C8' C7 H7D 109.7
H7A C7 H7D 85.8
H7B C7 H7D 23.4
H7C C7 H7D 107.9
C7 C8 C9 109.6(6)
C7 C8 H8A 109.8
C9 C8 H8A 109.8
C7 C8 H8B 109.8
C9 C8 H8B 109.8
H8A C8 H8B 108.2
C8 C9 C10 108.6(8)
C8 C9 H9A 110.0
C10 C9 H9A 110.0
C8 C9 H9B 110.0
C10 C9 H9B 110.0
H9A C9 H9B 108.3
C7 C8' C9' 110.1(7)
C7 C8' H8'A 109.6
C9' C8' H8'A 109.6
C7 C8' H8'B 109.6
C9' C8' H8'B 109.6
H8'A C8' H8'B 108.2
C10 C9' C8' 107.5(9)
C10 C9' H9'A 110.2
C8' C9' H9'A 110.2
C10 C9' H9'B 110.2
C8' C9' H9'B 110.2
H9'A C9' H9'B 108.5
C10 C9' H10B 36.9
C8' C9' H10B 140.6
H9'A C9' H10B 101.2
H9'B C9' H10B 80.4
C9' C10 C5 112.1(4)
C9' C10 C9 38.0(4)
C5 C10 C9 112.3(4)
C9' C10 H10A 135.8
C5 C10 H10A 108.7
C9 C10 H10A 109.7
C9' C10 H10B 73.5
C5 C10 H10B 109.5
C9 C10 H10B 108.5
H10A C10 H10B 108.1
C9' C10 H10C 110.4
C5 C10 H10C 109.1
C9 C10 H10C 75.3
H10A C10 H10C 37.8
H10B C10 H10C 135.8
C9' C10 H10D 108.3
C5 C10 H10D 108.9
C9 C10 H10D 134.8
H10A C10 H10D 72.8
H10B C10 H10D 37.9
H10C C10 H10D 108.0
C12 C11 C16 118.9(2)
C12 C11 C1 122.24(18)
C16 C11 C1 118.8(2)
C13 C12 C11 119.55(19)
C13 C12 N2 118.8(2)
C11 C12 N2 120.82(19)
C14 C13 C12 120.8(2)
C14 C13 H13A 119.6
C12 C13 H13A 119.6
C13 C14 C15 120.6(2)
C13 C14 H14A 119.7
C15 C14 H14A 119.7
C16 C15 C14 119.5(2)
C16 C15 C20 121.7(3)
C14 C15 C20 118.8(2)
C15 C16 C11 120.1(2)
C15 C16 C17 120.5(2)
C11 C16 C17 119.3(2)
C18' C17 C16 112.7(6)
C18' C17 C18 23.2(5)
C16 C17 C18 115.5(4)
C18' C17 H17A 89.4
C16 C17 H17A 109.0
C18 C17 H17A 108.8
C18' C17 H17B 127.3
C16 C17 H17B 108.0
C18 C17 H17B 107.7
H17A C17 H17B 107.6
C18' C17 H17C 109.1
C16 C17 H17C 109.4
C18 C17 H17C 124.7
H17A C17 H17C 22.7
H17B C17 H17C 86.4
C18' C17 H17D 108.5
C16 C17 H17D 108.9
C18 C17 H17D 86.4
H17A C17 H17D 126.9
H17B C17 H17D 24.1
H17C C17 H17D 108.1
C17 C18 C19 107.7(6)
C17 C18 H18A 110.2
C19 C18 H18A 110.2
C17 C18 H18B 110.2
C19 C18 H18B 110.2
H18A C18 H18B 108.5
C20 C19 C18 107.8(6)
C20 C19 H19A 110.2
C18 C19 H19A 110.2
C20 C19 H19B 110.2
C18 C19 H19B 110.2
H19A C19 H19B 108.5
C20 C19 H20D 36.3
C18 C19 H20D 139.4
H19A C19 H20D 102.8
H19B C19 H20D 79.9
C17 C18' C19' 113.4(7)
C17 C18' H18C 108.9
C19' C18' H18C 108.9
C17 C18' H18D 108.9
C19' C18' H18D 108.9
H18C C18' H18D 107.7
C20 C19' C18' 103.7(9)
C20 C19' H19C 111.0
C18' C19' H19C 111.0
C20 C19' H19D 111.0
C18' C19' H19D 111.0
H19C C19' H19D 109.0
C20 C19' H20A 36.7
C18' C19' H20A 136.4
H19C C19' H20A 81.2
H19D C19' H20A 103.0
C15 C20 C19' 113.2(4)
C15 C20 C19 112.7(3)
C19' C20 C19 40.2(4)
C15 C20 H20A 108.6
C19' C20 H20A 71.1
C19 C20 H20A 108.8
C15 C20 H20B 109.1
C19' C20 H20B 135.5
C19 C20 H20B 109.6
H20A C20 H20B 107.9
C15 C20 H20C 108.3
C19' C20 H20C 108.6
C19 C20 H20C 136.2
H20A C20 H20C 41.2
H20B C20 H20C 69.4
C15 C20 H20D 109.7
C19' C20 H20D 109.1
C19 C20 H20D 72.2
H20A C20 H20D 137.5
H20B C20 H20D 41.0
H20C C20 H20D 107.9
O1 C21 N1 113.2(2)
O1 C21 C22 112.7(7)
N1 C21 C22 134.0(7)
O1 C21 C22' 122.0(5)
N1 C21 C22' 124.4(5)
C22 C21 C22' 13.0(8)
O1 C21 Ti1 53.48(11)
N1 C21 Ti1 60.06(12)
C22 C21 Ti1 163.7(5)
C22' C21 Ti1 175.5(5)
C23 C22 C27 120.0
C23 C22 C21 124.9(9)
C27 C22 C21 114.7(9)
C24 C23 C22 120.0
C24 C23 C28 120.8(11)
C22 C23 C28 118.8(11)
C23 C24 C25 120.0
C23 C24 H24A 120.0
C25 C24 H24A 120.0
C24 C25 C26 120.0
C24 C25 C29 115.9(9)
C26 C25 C29 124.0(9)
C27 C26 C25 120.0
C27 C26 H26A 120.0
C25 C26 H26A 120.0
C26 C27 C22 120.0
C26 C27 C30 113.1(12)
C22 C27 C30 126.9(12)
C25 C29 H29A 109.5
C25 C29 H29B 109.5
H29A C29 H29B 109.5
C25 C29 H29C 109.5
H29A C29 H29C 109.5
H29B C29 H29C 109.5
C23' C22' C27' 120.0
C23' C22' C21 116.1(5)
C27' C22' C21 123.7(5)
C24' C23' C22' 120.0
C24' C23' C28' 114.7(7)
C22' C23' C28' 125.1(7)
C23' C24' C25' 120.0
C23' C24' H24B 120.0
C25' C24' H24B 120.0
C26' C25' C24' 120.0
C26' C25' C29' 119.5(6)
C24' C25' C29' 120.5(6)
C25' C26' C27' 120.0
C25' C26' H26B 120.0
C27' C26' H26B 120.0
C26' C27' C22' 120.0
C26' C27' C30' 120.2(7)
C22' C27' C30' 118.9(7)
C23' C28' H28D 109.5
C23' C28' H28E 109.5
H28D C28' H28E 109.5
C23' C28' H28F 109.5
H28D C28' H28F 109.5
H28E C28' H28F 109.5
C25' C29' H29D 109.5
C25' C29' H29E 109.5
H29D C29' H29E 109.5
C25' C29' H29F 109.5
H29D C29' H29F 109.5
H29E C29' H29F 109.5
C27' C30' H30D 109.5
C27' C30' H30E 109.5
H30D C30' H30E 109.5
C27' C30' H30F 109.5
H30D C30' H30F 109.5
H30E C30' H30F 109.5
O2 C31 N2 113.52(18)
O2 C31 C32' 117.8(4)
N2 C31 C32' 128.5(4)
O2 C31 C32 122.4(7)
N2 C31 C32 123.8(7)
C32' C31 C32 9.8(9)
O2 C31 Ti1 53.46(10)
N2 C31 Ti1 60.82(11)
C32' C31 Ti1 169.8(3)
C32 C31 Ti1 165.9(6)
C33 C32 C37 120.0
C33 C32 C31 122.7(9)
C37 C32 C31 117.3(9)
C34 C33 C32 120.0
C34 C33 C38 121.7(11)
C32 C33 C38 116.4(11)
C33 C34 C35 120.0
C33 C34 H34A 120.0
C35 C34 H34A 120.0
C36 C35 C34 120.0
C36 C35 C39 122.0(9)
C34 C35 C39 115.0(9)
C37 C36 C35 120.0
C37 C36 H36A 120.0
C35 C36 H36A 120.0
C36 C37 C32 120.0
C36 C37 C40 109.7(14)
C32 C37 C40 130.2(14)
C37 C40 H40A 109.5
C37 C40 H40B 109.5
H40A C40 H40B 109.5
C37 C40 H40C 109.5
H40A C40 H40C 109.5
H40B C40 H40C 109.5
C33' C32' C37' 120.0
C33' C32' C31 118.4(4)
C37' C32' C31 120.4(4)
C32' C33' C34' 120.0
C32' C33' C38' 125.5(6)
C34' C33' C38' 114.3(6)
C35' C34' C33' 120.0
C35' C34' H34B 120.0
C33' C34' H34B 120.0
C36' C35' C34' 120.0
C36' C35' C39' 119.4(4)
C34' C35' C39' 120.4(4)
C37' C36' C35' 120.0
C37' C36' H36B 120.0
C35' C36' H36B 120.0
C36' C37' C32' 120.0
C36' C37' C40' 119.9(6)
C32' C37' C40' 119.6(6)
C33' C38' H38D 109.5
C33' C38' H38E 109.5
H38D C38' H38E 109.5
C33' C38' H38F 109.5
H38D C38' H38F 109.5
H38E C38' H38F 109.5
C35' C39' H39D 109.5
C35' C39' H39E 109.5
H39D C39' H39E 109.5
C35' C39' H39F 109.5
H39D C39' H39F 109.5
H39E C39' H39F 109.5
C37' C40' H40D 109.5
C37' C40' H40E 109.5
H40D C40' H40E 109.5
C37' C40' H40F 109.5
H40D C40' H40F 109.5
H40E C40' H40F 109.5
N3 C41 H41A 109.5
N3 C41 H41B 109.5
H41A C41 H41B 109.5
N3 C41 H41C 109.5
H41A C41 H41C 109.5
H41B C41 H41C 109.5
N3 C42 H42A 109.5
N3 C42 H42B 109.5
H42A C42 H42B 109.5
N3 C42 H42C 109.5
H42A C42 H42C 109.5
H42B C42 H42C 109.5
N4 C43 H43A 109.5
N4 C43 H43B 109.5
H43A C43 H43B 109.5
N4 C43 H43C 109.5
H43A C43 H43C 109.5
H43B C43 H43C 109.5
N4 C44 H44A 109.5
N4 C44 H44B 109.5
H44A C44 H44B 109.5
N4 C44 H44C 109.5
H44A C44 H44C 109.5
H44B C44 H44C 109.5

loop_
_geom_bond_atom_site_label_1
_geom_bond_atom_site_label_2
_geom_bond_distance
Ti1 N3 1.892(2)
Ti1 N4 1.893(2)
Ti1 O2 2.0703(16)
Ti1 O1 2.0716(17)
Ti1 N1 2.2203(19)
Ti1 N2 2.2371(17)
Ti1 C31 2.562(2)
Ti1 C21 2.562(2)
O1 C21 1.297(3)
O2 C31 1.300(2)
N1 C21 1.305(3)
N1 C2 1.404(3)
N2 C31 1.301(3)
N2 C12 1.429(2)
N3 C42 1.454(4)
N3 C41 1.457(4)
N4 C43 1.454(4)
N4 C44 1.468(3)
C1 C2 1.406(3)
C1 C6 1.418(3)
C1 C11 1.496(3)
C2 C3 1.392(3)
C3 C4 1.379(3)
C3 H3A 0.9300
C4 C5 1.396(4)
C4 H4A 0.9300
C5 C6 1.394(4)
C5 C10 1.518(4)
C6 C7 1.509(4)
C7 C8 1.522(7)
C7 C8' 1.523(8)
C7 H7A 0.9599
C7 H7B 0.9599
C7 H7C 0.9600
C7 H7D 0.9600
C8 C9 1.526(8)
C8 H8A 0.9700
C8 H8B 0.9700
C9 C10 1.538(8)
C9 H9A 0.9700
C9 H9B 0.9700
C8' C9' 1.541(9)
C8' H8'A 0.9700
C8' H8'B 0.9700
C9' C10 1.501(7)
C9' H9'A 0.9700
C9' H9'B 0.9700
C9' H10B 1.5339
C10 H10A 0.9599
C10 H10B 0.9600
C10 H10C 0.9600
C10 H10D 0.9600
C11 C12 1.404(3)
C11 C16 1.425(3)
C12 C13 1.386(3)
C13 C14 1.383(3)
C13 H13A 0.9300
C14 C15 1.394(4)
C14 H14A 0.9300
C15 C16 1.386(3)
C15 C20 1.520(4)
C16 C17 1.513(4)
C17 C18' 1.512(8)
C17 C18 1.517(6)
C17 H17A 0.9600
C17 H17B 0.9601
C17 H17C 0.9600
C17 H17D 0.9600
C18 C19 1.557(8)
C18 H18A 0.9700
C18 H18B 0.9700
C19 C20 1.540(6)
C19 H19A 0.9700
C19 H19B 0.9700
C19 H20D 1.5453
C18' C19' 1.544(9)
C18' H18C 0.9700
C18' H18D 0.9700
C19' C20 1.529(8)
C19' H19C 0.9700
C19' H19D 0.9700
C19' H20A 1.5193
C20 H20A 0.9600
C20 H20B 0.9601
C20 H20C 0.9600
C20 H20D 0.9601
C21 C22 1.464(9)
C21 C22' 1.521(5)
C22 C23 1.3900
C22 C27 1.3900
C23 C24 1.3900
C23 C28 1.522(9)
C24 C25 1.3900
C24 H24A 0.9300
C25 C26 1.3900
C25 C29 1.525(8)
C26 C27 1.3900
C26 H26A 0.9300
C27 C30 1.521(9)
C28 H28A 0.9600
C28 H28B 0.9600
C28 H28C 0.9600
C29 H29A 0.9600
C29 H29B 0.9600
C29 H29C 0.9600
C30 H30A 0.9600
C30 H30B 0.9600
C30 H30C 0.9600
C22' C23' 1.3900
C22' C27' 1.3900
C23' C24' 1.3900
C23' C28' 1.510(7)
C24' C25' 1.3900
C24' H24B 0.9300
C25' C26' 1.3900
C25' C29' 1.526(6)
C26' C27' 1.3900
C26' H26B 0.9300
C27' C30' 1.499(7)
C28' H28D 0.9600
C28' H28E 0.9600
C28' H28F 0.9600
C29' H29D 0.9600
C29' H29E 0.9600
C29' H29F 0.9600
C30' H30D 0.9600
C30' H30E 0.9600
C30' H30F 0.9600
C31 C32' 1.505(4)
C31 C32 1.526(6)
C32 C33 1.3900
C32 C37 1.3900
C33 C34 1.3900
C33 C38 1.515(9)
C34 C35 1.3900
C34 H34A 0.9300
C35 C36 1.3900
C35 C39 1.542(8)
C36 C37 1.3900
C36 H36A 0.9300
C37 C40 1.512(10)
C38 H38A 0.9600
C38 H38B 0.9600
C38 H38C 0.9600
C39 H39A 0.9600
C39 H39B 0.9600
C39 H39C 0.9600
C40 H40A 0.9600
C40 H40B 0.9600
C40 H40C 0.9600
C32' C33' 1.3900
C32' C37' 1.3900
C33' C34' 1.3900
C33' C38' 1.525(7)
C34' C35' 1.3900
C34' H34B 0.9300
C35' C36' 1.3900
C35' C39' 1.528(5)
C36' C37' 1.3900
C36' H36B 0.9300
C37' C40' 1.512(7)
C38' H38D 0.9600
C38' H38E 0.9600
C38' H38F 0.9600
C39' H39D 0.9600
C39' H39E 0.9600
C39' H39F 0.9600
C40' H40D 0.9600
C40' H40E 0.9600
C40' H40F 0.9600
C41 H41A 0.9600
C41 H41B 0.9600
C41 H41C 0.9600
C42 H42A 0.9600
C42 H42B 0.9600
C42 H42C 0.9600
C43 H43A 0.9600
C43 H43B 0.9600
C43 H43C 0.9600
C44 H44A 0.9600
C44 H44B 0.9600
C44 H44C 0.9600

loop_
_geom_torsion_atom_site_label_1
_geom_torsion_atom_site_label_2
_geom_torsion_atom_site_label_3
_geom_torsion_atom_site_label_4
_geom_torsion
N3 Ti1 O1 C21 -168.64(14)
N4 Ti1 O1 C21 90.22(14)
O2 Ti1 O1 C21 -39.6(2)
N1 Ti1 O1 C21 4.26(12)
N2 Ti1 O1 C21 -63.79(14)
C31 Ti1 O1 C21 -52.98(16)
N3 Ti1 O2 C31 104.16(14)
N4 Ti1 O2 C31 -152.29(14)
O1 Ti1 O2 C31 -21.5(2)
N1 Ti1 O2 C31 -59.55(14)
N2 Ti1 O2 C31 6.23(13)
C21 Ti1 O2 C31 -45.98(16)
N3 Ti1 N1 C21 9.2(2)
N4 Ti1 N1 C21 -105.44(14)
O2 Ti1 N1 C21 159.06(13)
O1 Ti1 N1 C21 -4.20(12)
N2 Ti1 N1 C21 103.84(13)
C31 Ti1 N1 C21 133.18(13)
N3 Ti1 N1 C2 -144.6(2)
N4 Ti1 N1 C2 100.8(2)
O2 Ti1 N1 C2 5.3(2)
O1 Ti1 N1 C2 -157.9(2)
N2 Ti1 N1 C2 -49.90(19)
C31 Ti1 N1 C2 -20.6(2)
C21 Ti1 N1 C2 -153.7(3)
N3 Ti1 N2 C31 -107.56(15)
N4 Ti1 N2 C31 37.7(2)
O2 Ti1 N2 C31 -6.19(13)
O1 Ti1 N2 C31 162.76(14)
N1 Ti1 N2 C31 105.93(14)
C21 Ti1 N2 C31 135.76(14)
N3 Ti1 N2 C12 100.9(2)
N4 Ti1 N2 C12 -113.8(2)
O2 Ti1 N2 C12 -157.7(2)
O1 Ti1 N2 C12 11.3(2)
N1 Ti1 N2 C12 -45.6(2)
C31 Ti1 N2 C12 -151.5(3)
C21 Ti1 N2 C12 -15.7(2)
N4 Ti1 N3 C42 125.0(3)
O2 Ti1 N3 C42 -136.0(3)
O1 Ti1 N3 C42 24.6(3)
N1 Ti1 N3 C42 13.0(4)
N2 Ti1 N3 C42 -72.8(3)
C31 Ti1 N3 C42 -104.2(3)
C21 Ti1 N3 C42 18.2(3)
N4 Ti1 N3 C41 -40.7(2)
O2 Ti1 N3 C41 58.2(2)
O1 Ti1 N3 C41 -141.1(2)
N1 Ti1 N3 C41 -152.8(2)
N2 Ti1 N3 C41 121.4(2)
C31 Ti1 N3 C41 90.0(2)
C21 Ti1 N3 C41 -147.5(2)
N3 Ti1 N4 C43 -48.2(2)
O2 Ti1 N4 C43 -156.8(2)
O1 Ti1 N4 C43 41.5(2)
N1 Ti1 N4 C43 102.0(2)
N2 Ti1 N4 C43 165.9(2)
C31 Ti1 N4 C43 -172.7(2)
C21 Ti1 N4 C43 72.2(2)
N3 Ti1 N4 C44 154.7(2)
O2 Ti1 N4 C44 46.2(2)
O1 Ti1 N4 C44 -115.5(2)
N1 Ti1 N4 C44 -55.0(2)
N2 Ti1 N4 C44 8.9(3)
C31 Ti1 N4 C44 30.2(2)
C21 Ti1 N4 C44 -84.9(2)
C21 N1 C2 C3 116.9(3)
Ti1 N1 C2 C3 -98.2(3)
C21 N1 C2 C1 -72.8(3)
Ti1 N1 C2 C1 72.1(3)
C6 C1 C2 C3 3.2(3)
C11 C1 C2 C3 -176.7(2)
C6 C1 C2 N1 -167.1(2)
C11 C1 C2 N1 13.0(3)
N1 C2 C3 C4 171.3(2)
C1 C2 C3 C4 0.9(4)
C2 C3 C4 C5 -2.6(4)
C3 C4 C5 C6 0.0(4)
C3 C4 C5 C10 -176.4(3)
C4 C5 C6 C1 4.1(4)
C10 C5 C6 C1 -179.7(3)
C4 C5 C6 C7 -171.6(3)
C10 C5 C6 C7 4.7(4)
C2 C1 C6 C5 -5.7(4)
C11 C1 C6 C5 174.2(2)
C2 C1 C6 C7 170.0(2)
C11 C1 C6 C7 -10.1(4)
C5 C6 C7 C8 -18.2(6)
C1 C6 C7 C8 166.2(5)
C5 C6 C7 C8' 7.7(6)
C1 C6 C7 C8' -167.9(5)
C6 C7 C8 C9 48.2(12)
C8' C7 C8 C9 -46.9(15)
C7 C8 C9 C10 -64.7(13)
C6 C7 C8' C9' -42.8(12)
C8 C7 C8' C9' 52.9(15)
C7 C8' C9' C10 66.3(14)
C8' C9' C10 C5 -53.6(11)
C8' C9' C10 C9 44.8(7)
C6 C5 C10 C9' 19.6(7)
C4 C5 C10 C9' -164.0(6)
C6 C5 C10 C9 -21.5(6)
C4 C5 C10 C9 154.8(5)
C8 C9 C10 C9' -47.1(7)
C8 C9 C10 C5 50.7(10)
C2 C1 C11 C12 -65.1(3)
C6 C1 C11 C12 115.0(2)
C2 C1 C11 C16 114.9(2)
C6 C1 C11 C16 -65.0(3)
C16 C11 C12 C13 6.3(3)
C1 C11 C12 C13 -173.7(2)
C16 C11 C12 N2 -163.47(19)
C1 C11 C12 N2 16.5(3)
C31 N2 C12 C13 114.1(3)
Ti1 N2 C12 C13 -103.8(3)
C31 N2 C12 C11 -76.0(3)
Ti1 N2 C12 C11 66.0(3)
C11 C12 C13 C14 -0.2(4)
N2 C12 C13 C14 169.8(2)
C12 C13 C14 C15 -4.5(4)
C13 C14 C15 C16 2.9(4)
C13 C14 C15 C20 -174.6(3)
C14 C15 C16 C11 3.4(4)
C20 C15 C16 C11 -179.3(3)
C14 C15 C16 C17 -172.5(3)
C20 C15 C16 C17 4.8(4)
C12 C11 C16 C15 -7.9(3)
C1 C11 C16 C15 172.1(2)
C12 C11 C16 C17 168.0(2)
C1 C11 C16 C17 -12.0(3)
C15 C16 C17 C18' -13.6(6)
C11 C16 C17 C18' 170.4(5)
C15 C16 C17 C18 11.6(5)
C11 C16 C17 C18 -164.3(4)
C18' C17 C18 C19 41.7(15)
C16 C17 C18 C19 -46.7(8)
C17 C18 C19 C20 66.2(9)
C16 C17 C18' C19' 46.2(12)
C18 C17 C18' C19' -55.8(14)
C17 C18' C19' C20 -66.0(13)
C16 C15 C20 C19' -27.6(6)
C14 C15 C20 C19' 149.8(6)
C16 C15 C20 C19 16.3(6)
C14 C15 C20 C19 -166.4(4)
C18' C19' C20 C15 54.5(9)
C18' C19' C20 C19 -43.8(6)
C18 C19 C20 C15 -51.2(8)
C18 C19 C20 C19' 48.3(6)
Ti1 O1 C21 N1 -6.9(2)
Ti1 O1 C21 C22 170.0(8)
Ti1 O1 C21 C22' -179.8(5)
C2 N1 C21 O1 162.5(2)
Ti1 N1 C21 O1 6.38(18)
C2 N1 C21 C22 -13.5(10)
Ti1 N1 C21 C22 -169.6(10)
C2 N1 C21 C22' -24.8(6)
Ti1 N1 C21 C22' 179.1(6)
C2 N1 C21 Ti1 156.1(3)
N3 Ti1 C21 O1 12.80(16)
N4 Ti1 C21 O1 -95.21(14)
O2 Ti1 C21 O1 160.41(12)
N1 Ti1 C21 O1 -172.7(2)
N2 Ti1 C21 O1 116.66(13)
C31 Ti1 C21 O1 138.26(13)
N3 Ti1 C21 N1 -174.50(13)
N4 Ti1 C21 N1 77.49(14)
O2 Ti1 C21 N1 -26.89(16)
O1 Ti1 C21 N1 172.7(2)
N2 Ti1 C21 N1 -70.64(13)
C31 Ti1 C21 N1 -49.04(14)
N3 Ti1 C21 C22 -22(3)
N4 Ti1 C21 C22 -130(3)
O2 Ti1 C21 C22 126(3)
O1 Ti1 C21 C22 -35(3)
N1 Ti1 C21 C22 153(3)
N2 Ti1 C21 C22 82(3)
C31 Ti1 C21 C22 104(3)
N3 Ti1 C21 C22' 15(5)
N4 Ti1 C21 C22' -93(5)
O2 Ti1 C21 C22' 163(5)
O1 Ti1 C21 C22' 2(5)
N1 Ti1 C21 C22' -170(6)
N2 Ti1 C21 C22' 119(5)
C31 Ti1 C21 C22' 141(5)
O1 C21 C22 C23 -58.8(13)
N1 C21 C22 C23 117.2(10)
C22' C21 C22 C23 163(7)
Ti1 C21 C22 C23 -29(4)
O1 C21 C22 C27 128.1(8)
N1 C21 C22 C27 -55.9(14)
C22' C21 C22 C27 -10(5)
Ti1 C21 C22 C27 158(2)
C27 C22 C23 C24 0.0
C21 C22 C23 C24 -172.8(16)
C27 C22 C23 C28 -173.1(17)
C21 C22 C23 C28 14.2(17)
C22 C23 C24 C25 0.0
C28 C23 C24 C25 172.9(17)
C23 C24 C25 C26 0.0
C23 C24 C25 C29 176.7(13)
C24 C25 C26 C27 0.0
C29 C25 C26 C27 -176.5(14)
C25 C26 C27 C22 0.0
C25 C26 C27 C30 -178.6(17)
C23 C22 C27 C26 0.0
C21 C22 C27 C26 173.5(14)
C23 C22 C27 C30 178.3(19)
C21 C22 C27 C30 -8.2(17)
O1 C21 C22' C23' -57.4(8)
N1 C21 C22' C23' 130.6(5)
C22 C21 C22' C23' -11(5)
Ti1 C21 C22' C23' -60(6)
O1 C21 C22' C27' 117.8(6)
N1 C21 C22' C27' -54.3(9)
C22 C21 C22' C27' 164(6)
Ti1 C21 C22' C27' 116(5)
C27' C22' C23' C24' 0.0
C21 C22' C23' C24' 175.4(9)
C27' C22' C23' C28' -174.7(12)
C21 C22' C23' C28' 0.7(11)
C22' C23' C24' C25' 0.0
C28' C23' C24' C25' 175.2(11)
C23' C24' C25' C26' 0.0
C23' C24' C25' C29' 177.8(9)
C24' C25' C26' C27' 0.0
C29' C25' C26' C27' -177.8(8)
C25' C26' C27' C22' 0.0
C25' C26' C27' C30' -169.5(11)
C23' C22' C27' C26' 0.0
C21 C22' C27' C26' -175.0(10)
C23' C22' C27' C30' 169.6(11)
C21 C22' C27' C30' -5.4(11)
Ti1 O2 C31 N2 -10.2(2)
Ti1 O2 C31 C32' 173.7(4)
Ti1 O2 C31 C32 163.6(7)
C12 N2 C31 O2 163.9(2)
Ti1 N2 C31 O2 9.39(19)
C12 N2 C31 C32' -20.6(5)
Ti1 N2 C31 C32' -175.1(4)
C12 N2 C31 C32 -9.9(8)
Ti1 N2 C31 C32 -164.4(7)
C12 N2 C31 Ti1 154.5(3)
N3 Ti1 C31 O2 -86.66(15)
N4 Ti1 C31 O2 32.87(17)
O1 Ti1 C31 O2 169.25(12)
N1 Ti1 C31 O2 121.85(14)
N2 Ti1 C31 O2 -169.3(2)
C21 Ti1 C31 O2 144.56(13)
N3 Ti1 C31 N2 82.61(15)
N4 Ti1 C31 N2 -157.86(14)
O2 Ti1 C31 N2 169.3(2)
O1 Ti1 C31 N2 -21.48(17)
N1 Ti1 C31 N2 -68.88(14)
C21 Ti1 C31 N2 -46.17(14)
N3 Ti1 C31 C32' -120(2)
N4 Ti1 C31 C32' 0(2)
O2 Ti1 C31 C32' -33(2)
O1 Ti1 C31 C32' 136(2)
N1 Ti1 C31 C32' 89(2)
N2 Ti1 C31 C32' 158(2)
C21 Ti1 C31 C32' 112(2)
N3 Ti1 C31 C32 -164(3)
N4 Ti1 C31 C32 -45(3)
O2 Ti1 C31 C32 -78(3)
O1 Ti1 C31 C32 92(3)
N1 Ti1 C31 C32 44(3)
N2 Ti1 C31 C32 113(3)
C21 Ti1 C31 C32 67(3)
O2 C31 C32 C33 128.9(10)
N2 C31 C32 C33 -57.9(15)
C32' C31 C32 C33 64(5)
Ti1 C31 C32 C33 -162.8(18)
O2 C31 C32 C37 -50.8(8)
N2 C31 C32 C37 122.4(6)
C32' C31 C32 C37 -116(5)
Ti1 C31 C32 C37 17(3)
C37 C32 C33 C34 0.0
C31 C32 C33 C34 -179.8(14)
C37 C32 C33 C38 164.5(14)
C31 C32 C33 C38 -15.2(18)
C32 C33 C34 C35 0.0
C38 C33 C34 C35 -163.7(15)
C33 C34 C35 C36 0.0
C33 C34 C35 C39 -160.7(12)
C34 C35 C36 C37 0.0
C39 C35 C36 C37 159.4(13)
C35 C36 C37 C32 0.0
C35 C36 C37 C40 177(2)
C33 C32 C37 C36 0.0
C31 C32 C37 C36 179.8(13)
C33 C32 C37 C40 -176(3)
C31 C32 C37 C40 4(2)
O2 C31 C32' C33' 124.4(5)
N2 C31 C32' C33' -51.0(7)
C32 C31 C32' C33' -116(5)
Ti1 C31 C32' C33' 154.1(16)
O2 C31 C32' C37' -68.4(4)
N2 C31 C32' C37' 116.3(4)
C32 C31 C32' C37' 51(5)
Ti1 C31 C32' C37' -39(2)
C37' C32' C33' C34' 0.0
C31 C32' C33' C34' 167.3(6)
C37' C32' C33' C38' 175.1(7)
C31 C32' C33' C38' -17.6(9)
C32' C33' C34' C35' 0.0
C38' C33' C34' C35' -175.6(6)
C33' C34' C35' C36' 0.0
C33' C34' C35' C39' -174.8(7)
C34' C35' C36' C37' 0.0
C39' C35' C36' C37' 174.9(7)
C35' C36' C37' C32' 0.0
C35' C36' C37' C40' 172.0(10)
C33' C32' C37' C36' 0.0
C31 C32' C37' C36' -167.0(7)
C33' C32' C37' C40' -172.1(10)
C31 C32' C37' C40' 20.9(8)
